data_2001828
loop_
_publ_author_name
'Coquerel, G.'
'Petit, M. N.'
'Robert, F.'

_publ_section_title
;
 Structure of (+)-(<i>S</i>)-5-phenyl-5-ethylhydantoin
;
_journal_issue 4
_journal_name_full 'Acta Crystallographica Section C'
_journal_page_first 824
_journal_page_last 825
_journal_paper_doi 10.1107/S0108270192011788
_journal_volume 49
_journal_year 1993
_chemical_formula_moiety 'C11 H12 N2 O2'
_chemical_formula_sum 'C11 H12 N2 O2'
_chemical_formula_weight 204.23
_symmetry_cell_setting orthorhombic
_symmetry_space_group_name_Hall 'P 2ac 2ab'
_symmetry_space_group_name_H-M 'P 21 21 21'
_atom_type_scat_source IntTabIV
_cell_angle_alpha 90
_cell_angle_beta 90
_cell_angle_gamma 90
_cell_formula_units_Z 4
_cell_length_a 6.230
_cell_length_b 10.701
_cell_length_c 15.550
_cell_measurement_reflns_used 25
_cell_measurement_temperature 293.0(10)
_cell_measurement_theta_max 18
_cell_measurement_theta_min 14
_cell_volume 1036.675
_diffrn_measurement_device 'Enraf-Nonius CAD-4'
_diffrn_measurement_method \q-2\q
_diffrn_radiation_type MoK\a
_diffrn_radiation_wavelength 0.71069
_diffrn_reflns_limit_h_max 7
_diffrn_reflns_limit_h_min 0
_diffrn_reflns_limit_k_max 12
_diffrn_reflns_limit_k_min 0
_diffrn_reflns_limit_l_max 18
_diffrn_reflns_limit_l_min 0
_diffrn_reflns_number 1089
_diffrn_reflns_theta_max 25
_diffrn_standards_decay_% 0
_diffrn_standards_interval_time 60
_diffrn_standards_number 2
_exptl_absorpt_coefficient_mu 0.086
_exptl_crystal_colour colourless
_exptl_crystal_density_diffrn 1.31
_exptl_crystal_density_meas 1.29
_exptl_crystal_description 'acicular along a'
_exptl_crystal_size_max 0.45
_exptl_crystal_size_mid 0.12
_exptl_crystal_size_min 0.08
_refine_diff_density_max 0.14
_refine_diff_density_min -0.12
_refine_ls_goodness_of_fit_obs 2.36
_refine_ls_hydrogen_treatment refxyz
_refine_ls_number_parameters 137
_refine_ls_number_reflns 542
_refine_ls_R_factor_obs 0.037
_refine_ls_shift/esd_max 0.05
_refine_ls_structure_factor_coef F
_refine_ls_weighting_scheme unit
_refine_ls_wR_factor_obs 0.039
_reflns_number_observed 542
_reflns_number_total 1089
_reflns_observed_criterion I>3\s(I)
_cod_data_source_file pa1028.cif
_cod_data_source_block pa1028_structure_1_of_1
_cod_original_cell_volume 1036(7)
_cod_database_code 2001828

loop_
_atom_site_label
_atom_site_fract_x
_atom_site_fract_y
_atom_site_fract_z
_atom_site_U_iso_or_equiv
N(1) .8175(8) .6788(8) .1877(3) .0387
C(2) .7420(10) .7092(7) .1094(4) .0402
O(2) .8468(8) .7307(5) .0451(3) .0585
N(3) .5227(9) .7143(5) .1162(3) .0381
C(4) .4520(10) .6812(7) .1949(4) .0337
O(4) .2674(6) .6731(6) .2190(3) .0417
C(5) .6480(10) .6604(6) .2509(3) .0303
C(6) .6590(10) .7537(5) .3244(3) .0278
C(7) .8280(10) .8328(7) .3361(4) .0441
C(8) .8290(10) .9152(7) .4046(4) .0549
C(9) .6580(10) .9223(7) .4596(4) .0537
C(10) .4910(10) .8427(8) .4483(4) .0564
C(11) .4880(10) .7590(7) .3818(4) .0438
C(12) .6470(10) .5234(6) .2840(4) .0413
C(13) .8430(10) .4913(6) .3386(4) .0490
H(1) .9051 .6710 .1958 .0630
H(3) .4231 .7263 .0726 .0630
H(7) .9613 .8230 .2980 .0630
H(8) .9352 .9479 .4167 .0630
H(9) .6694 .9775 .5061 .0630
H(10) .3506 .8426 .4895 .0630
H(11) .3125 .7123 .3738 .0630
H(121) .6698 .4649 .2260 .0630
H(122) .5013 .5103 .3152 .0630
H(131) .8112 .5429 .3863 .0630
H(132) .8358 .3924 .3566 .0630
H(133) .9690 .5094 .3083 .0630

loop_
_geom_angle_atom_site_label_1
_geom_angle_atom_site_label_2
_geom_angle_atom_site_label_3
_geom_angle
_geom_angle_publ_flag
C(5) N(1) C(2) 113.0(5) yes
N(3) C(2) N(1) 106.7(6) yes
C(4) N(3) C(2) 112.6(6) yes
C(5) C(4) N(3) 107.3(5) yes
C(4) C(5) N(1) 100.2(4) yes
C(6) C(5) C(4) 111.8(5) yes
C(12) C(5) C(4) 109.1(6) yes
C(7) C(6) C(5) 122.9(6) yes
C(11) C(6) C(7) 118.6(6) yes
C(9) C(8) C(7) 120.9(7) yes
C(11) C(10) C(9) 121.0(7) yes
C(13) C(12) C(5) 113.3(6) yes
O(2) C(2) N(1) 127.3(6) yes
N(3) C(2) O(2) 126.0(7) yes
O(4) C(4) N(3) 127.5(7) yes
C(5) C(4) O(4) 125.2(6) yes
C(6) C(5) N(1) 112.7(5) yes
C(12) C(5) N(1) 110.6(6) yes
C(12) C(5) C(6) 111.8(4) yes
C(11) C(6) C(5) 118.5(6) yes
C(8) C(7) C(6) 120.2(7) yes
C(10) C(9) C(8) 118.9(6) yes
C(10) C(11) C(6) 120.3(6) yes

loop_
_geom_bond_atom_site_label_1
_geom_bond_atom_site_label_2
_geom_bond_distance
_geom_bond_publ_flag
N(1) C(2) 1.345(8) yes
C(2) O(2) 1.215(8) yes
N(3) C(4) 1.349(8) yes
C(4) C(5) 1.514(8) yes
C(5) C(12) 1.554(8) yes
C(6) C(11) 1.388(8) yes
C(8) C(9) 1.370(10) yes
C(10) C(11) 1.369(9) yes
N(1) C(5) 1.456(7) yes
C(2) N(3) 1.374(7) yes
C(4) O(4) 1.213(7) yes
C(5) C(6) 1.519(7) yes
C(6) C(7) 1.365(8) yes
C(7) C(8) 1.382(9) yes
C(9) C(10) 1.360(10) yes
C(12) C(13) 1.527(9) yes
